data_4113057
loop_
_publ_author_name
'Xiawei Zhang'
'Mira Kanzelberger'
'Thomas J. Emge'
'Alan S. Goldman'

_publ_section_title
;
 Selective Addition to Iridium of Aryl C-H Bonds Ortho to Coordinating
 Groups. Not Chelation-Assisted
;
_journal_name_full 'Journal of the American Chemical Society'
_journal_page_first 13192
_journal_page_last 13193
_journal_paper_doi 10.1021/ja046476q
_journal_volume 126
_journal_year 2004
_chemical_formula_sum 'C30 H48 Ir N O2 P2'
_chemical_formula_weight 708.83
_space_group_IT_number 14
_symmetry_cell_setting monoclinic
_symmetry_space_group_name_Hall '-P 2yab'
_symmetry_space_group_name_H-M 'P 1 21/a 1'
_atom_sites_solution_hydrogens geom
_atom_sites_solution_primary direct
_atom_sites_solution_secondary difmap
_audit_creation_method SHELXL-97
_cell_angle_alpha 90.00
_cell_angle_beta 94.535(2)
_cell_angle_gamma 90.00
_cell_formula_units_Z 4
_cell_length_a 12.3806(11)
_cell_length_b 17.1783(16)
_cell_length_c 14.0018(13)
_cell_measurement_reflns_used 5689
_cell_measurement_temperature 100(2)
_cell_measurement_theta_max 30.54
_cell_measurement_theta_min 2.37
_cell_volume 2968.5(5)
_computing_cell_refinement 'Bruker SMART'
_computing_data_collection 'Bruker SMART'
_computing_data_reduction 'Bruker SAINT'
_computing_molecular_graphics 'Bruker SHELXTL'
_computing_publication_material 'Bruker SHELXTL'
_computing_structure_refinement 'SHELXL-97 (Sheldrick, 1997)'
_computing_structure_solution 'SHELXS-97 (Sheldrick, 1990)'
_diffrn_ambient_temperature 100(2)
_diffrn_measured_fraction_theta_full 0.992
_diffrn_measured_fraction_theta_max 0.992
_diffrn_measurement_device_type 'CCD area detector'
_diffrn_measurement_method 'omega scans'
_diffrn_radiation_monochromator graphite
_diffrn_radiation_source 'fine-focus sealed tube'
_diffrn_radiation_type MoK\a
_diffrn_radiation_wavelength 0.71073
_diffrn_reflns_av_R_equivalents 0.0745
_diffrn_reflns_av_sigmaI/netI 0.0707
_diffrn_reflns_limit_h_max 17
_diffrn_reflns_limit_h_min -17
_diffrn_reflns_limit_k_max 24
_diffrn_reflns_limit_k_min -24
_diffrn_reflns_limit_l_max 19
_diffrn_reflns_limit_l_min -20
_diffrn_reflns_number 35123
_diffrn_reflns_theta_full 30.67
_diffrn_reflns_theta_max 30.67
_diffrn_reflns_theta_min 1.88
_diffrn_standards_decay_% 0
_diffrn_standards_interval_count 0
_diffrn_standards_number 0
_exptl_absorpt_coefficient_mu 4.633
_exptl_absorpt_correction_T_max 0.8930
_exptl_absorpt_correction_T_min 0.7375
_exptl_absorpt_correction_type multi-scan
_exptl_absorpt_process_details 'Bruker SAINT'
_exptl_crystal_colour brown
_exptl_crystal_density_diffrn 1.586
_exptl_crystal_description plate
_exptl_crystal_F_000 1432
_exptl_crystal_size_max 0.07
_exptl_crystal_size_mid 0.06
_exptl_crystal_size_min 0.03
_refine_diff_density_max 5.508
_refine_diff_density_min -2.461
_refine_diff_density_rms 0.206
_refine_ls_extinction_method none
_refine_ls_goodness_of_fit_ref 1.008
_refine_ls_hydrogen_treatment mixed
_refine_ls_matrix_type full
_refine_ls_number_parameters 340
_refine_ls_number_reflns 9123
_refine_ls_number_restraints 1
_refine_ls_restrained_S_all 1.008
_refine_ls_R_factor_all 0.0808
_refine_ls_R_factor_gt 0.0452
_refine_ls_shift/su_max 0.000
_refine_ls_shift/su_mean 0.000
_refine_ls_structure_factor_coef Fsqd
_refine_ls_weighting_details 'calc w=1/[\s^2^(Fo^2^)+(0.0490P)^2^+0.0000P] where P=(Fo^2^+2Fc^2^)/3'
_refine_ls_weighting_scheme calc
_refine_ls_wR_factor_gt 0.0970
_refine_ls_wR_factor_ref 0.1110
_reflns_number_gt 5848
_reflns_number_total 9123
_reflns_threshold_expression >2sigma(I)
_cod_data_source_file ja046476qsi20040614_114533.cif
_cod_data_source_block irhboo
_cod_database_code 4113057

loop_
_symmetry_equiv_pos_as_xyz
'x, y, z'
'-x+1/2, y+1/2, -z'
'-x, -y, -z'
'x-1/2, -y-1/2, z'

loop_
_atom_site_label
_atom_site_type_symbol
_atom_site_fract_x
_atom_site_fract_y
_atom_site_fract_z
_atom_site_U_iso_or_equiv
_atom_site_adp_type
_atom_site_occupancy
_atom_site_symmetry_multiplicity
_atom_site_calc_flag
_atom_site_refinement_flags
Ir1 Ir 0.186180(13) -0.001546(11) 0.233859(12) 0.01100(6) Uani 1 1 d D
H1 H 0.201(4) 0.053(2) 0.326(2) 0.013 Uiso 1 1 d D
P1 P 0.12350(10) 0.11404(7) 0.16482(9) 0.0125(2) Uani 1 1 d .
P2 P 0.20138(10) -0.10191(7) 0.34513(9) 0.0136(2) Uani 1 1 d .
C1 C 0.0244(4) -0.0044(3) 0.2691(3) 0.0141(9) Uani 1 1 d .
C2 C -0.0561(4) 0.0403(3) 0.2188(4) 0.0134(9) Uani 1 1 d .
C3 C -0.1643(4) 0.0333(3) 0.2384(4) 0.0182(11) Uani 1 1 d .
H3 H -0.2182 0.0633 0.2030 0.022 Uiso 1 1 calc R
C4 C -0.1941(4) -0.0172(3) 0.3098(4) 0.0175(11) Uani 1 1 d .
H4 H -0.2683 -0.0242 0.3203 0.021 Uiso 1 1 calc R
C5 C -0.1154(4) -0.0567(3) 0.3644(4) 0.0195(11) Uani 1 1 d .
H5 H -0.1350 -0.0891 0.4152 0.023 Uiso 1 1 calc R
C6 C -0.0069(4) -0.0496(3) 0.3462(4) 0.0143(9) Uani 1 1 d .
C7 C -0.0233(4) 0.0978(3) 0.1449(3) 0.0132(9) Uani 1 1 d .
H7A H -0.0626 0.1475 0.1511 0.016 Uiso 1 1 calc R
H7B H -0.0413 0.0770 0.0796 0.016 Uiso 1 1 calc R
C8 C 0.0809(4) -0.0868(3) 0.4120(4) 0.0170(10) Uani 1 1 d .
H8A H 0.0553 -0.1373 0.4357 0.020 Uiso 1 1 calc R
H8B H 0.0993 -0.0526 0.4679 0.020 Uiso 1 1 calc R
C9 C 0.1387(4) 0.1974(3) 0.2525(4) 0.0168(10) Uani 1 1 d .
C10 C 0.0706(4) 0.1805(3) 0.3382(4) 0.0190(11) Uani 1 1 d .
H10A H 0.0827 0.2217 0.3862 0.028 Uiso 1 1 calc R
H10B H 0.0924 0.1303 0.3668 0.028 Uiso 1 1 calc R
H10C H -0.0064 0.1788 0.3158 0.028 Uiso 1 1 calc R
C11 C 0.0990(5) 0.2762(3) 0.2104(4) 0.0246(12) Uani 1 1 d .
H11A H 0.0949 0.3141 0.2623 0.037 Uiso 1 1 calc R
H11B H 0.0271 0.2697 0.1768 0.037 Uiso 1 1 calc R
H11C H 0.1498 0.2950 0.1653 0.037 Uiso 1 1 calc R
C12 C 0.2587(4) 0.2054(3) 0.2916(4) 0.0217(12) Uani 1 1 d .
H12A H 0.3040 0.2133 0.2381 0.033 Uiso 1 1 calc R
H12B H 0.2815 0.1579 0.3263 0.033 Uiso 1 1 calc R
H12C H 0.2664 0.2501 0.3351 0.033 Uiso 1 1 calc R
C13 C 0.1610(4) 0.1476(3) 0.0436(4) 0.0149(10) Uani 1 1 d .
C14 C 0.1602(5) 0.0762(3) -0.0207(4) 0.0219(11) Uani 1 1 d .
H14A H 0.1713 0.0922 -0.0864 0.033 Uiso 1 1 calc R
H14B H 0.0903 0.0495 -0.0197 0.033 Uiso 1 1 calc R
H14C H 0.2185 0.0407 0.0026 0.033 Uiso 1 1 calc R
C15 C 0.0802(4) 0.2057(3) -0.0050(4) 0.0192(11) Uani 1 1 d .
H15A H 0.1041 0.2207 -0.0674 0.029 Uiso 1 1 calc R
H15B H 0.0762 0.2521 0.0354 0.029 Uiso 1 1 calc R
H15C H 0.0084 0.1814 -0.0139 0.029 Uiso 1 1 calc R
C16 C 0.2754(4) 0.1822(3) 0.0496(4) 0.0217(11) Uani 1 1 d .
H16A H 0.3262 0.1456 0.0828 0.033 Uiso 1 1 calc R
H16B H 0.2761 0.2314 0.0851 0.033 Uiso 1 1 calc R
H16C H 0.2971 0.1917 -0.0152 0.033 Uiso 1 1 calc R
C17 C 0.1835(4) -0.2055(3) 0.3017(4) 0.0172(11) Uani 1 1 d .
C18 C 0.0708(4) -0.2097(3) 0.2477(4) 0.0206(11) Uani 1 1 d .
H18A H 0.0602 -0.2612 0.2184 0.031 Uiso 1 1 calc R
H18B H 0.0649 -0.1697 0.1976 0.031 Uiso 1 1 calc R
H18C H 0.0152 -0.2007 0.2926 0.031 Uiso 1 1 calc R
C19 C 0.1876(5) -0.2669(3) 0.3815(4) 0.0240(12) Uani 1 1 d .
H19A H 0.1418 -0.2503 0.4317 0.036 Uiso 1 1 calc R
H19B H 0.2625 -0.2729 0.4090 0.036 Uiso 1 1 calc R
H19C H 0.1613 -0.3168 0.3549 0.036 Uiso 1 1 calc R
C20 C 0.2670(5) -0.2284(3) 0.2307(4) 0.0220(12) Uani 1 1 d .
H20A H 0.3401 -0.2163 0.2587 0.033 Uiso 1 1 calc R
H20B H 0.2526 -0.1992 0.1710 0.033 Uiso 1 1 calc R
H20C H 0.2616 -0.2843 0.2173 0.033 Uiso 1 1 calc R
C21 C 0.3177(4) -0.0963(3) 0.4402(4) 0.0181(10) Uani 1 1 d .
C22 C 0.3393(4) -0.0098(3) 0.4640(4) 0.0201(11) Uani 1 1 d .
H22A H 0.3943 -0.0058 0.5182 0.030 Uiso 1 1 calc R
H22B H 0.2721 0.0149 0.4810 0.030 Uiso 1 1 calc R
H22C H 0.3653 0.0165 0.4081 0.030 Uiso 1 1 calc R
C23 C 0.4211(4) -0.1306(3) 0.4046(4) 0.0243(12) Uani 1 1 d .
H23A H 0.4823 -0.1203 0.4518 0.036 Uiso 1 1 calc R
H23B H 0.4352 -0.1066 0.3434 0.036 Uiso 1 1 calc R
H23C H 0.4124 -0.1869 0.3960 0.036 Uiso 1 1 calc R
C24 C 0.2934(4) -0.1361(3) 0.5345(4) 0.0221(12) Uani 1 1 d .
H24A H 0.2792 -0.1915 0.5228 0.033 Uiso 1 1 calc R
H24B H 0.2296 -0.1119 0.5593 0.033 Uiso 1 1 calc R
H24C H 0.3558 -0.1303 0.5815 0.033 Uiso 1 1 calc R
N1 N 0.2570(3) -0.0895(2) 0.0664(3) 0.0153(9) Uani 1 1 d .
O1 O 0.1685(3) -0.07555(19) 0.1033(2) 0.0151(7) Uani 1 1 d .
O2 O 0.2582(3) -0.1289(2) -0.0065(3) 0.0254(9) Uani 1 1 d .
C25 C 0.3551(4) -0.0557(3) 0.1125(4) 0.0168(10) Uani 1 1 d .
C26 C 0.3400(4) -0.0061(3) 0.1890(4) 0.0150(9) Uani 1 1 d .
C27 C 0.4378(4) 0.0296(3) 0.2249(4) 0.0209(11) Uani 1 1 d .
H27 H 0.4356 0.0663 0.2754 0.025 Uiso 1 1 calc R
C28 C 0.5356(5) 0.0135(3) 0.1898(5) 0.0255(13) Uani 1 1 d .
H28 H 0.5986 0.0400 0.2157 0.031 Uiso 1 1 calc R
C29 C 0.5450(4) -0.0409(3) 0.1173(5) 0.0269(13) Uani 1 1 d .
H29 H 0.6141 -0.0539 0.0969 0.032 Uiso 1 1 calc R
C30 C 0.4531(4) -0.0754(3) 0.0755(4) 0.0233(12) Uani 1 1 d .
H30 H 0.4559 -0.1109 0.0238 0.028 Uiso 1 1 calc R

loop_
_atom_site_aniso_label
_atom_site_aniso_U_11
_atom_site_aniso_U_22
_atom_site_aniso_U_33
_atom_site_aniso_U_23
_atom_site_aniso_U_13
_atom_site_aniso_U_12
Ir1 0.00998(9) 0.01106(9) 0.01232(9) -0.00010(8) 0.00317(6) 0.00005(8)
P1 0.0134(6) 0.0102(5) 0.0144(6) -0.0009(5) 0.0042(5) -0.0007(5)
P2 0.0136(6) 0.0140(6) 0.0135(6) 0.0022(5) 0.0037(5) 0.0008(5)
C1 0.011(2) 0.017(2) 0.015(2) -0.006(2) 0.0044(17) 0.001(2)
C2 0.014(2) 0.011(2) 0.015(2) -0.0003(18) 0.0019(19) 0.0000(18)
C3 0.011(2) 0.023(3) 0.021(3) -0.002(2) 0.004(2) 0.003(2)
C4 0.013(2) 0.024(3) 0.017(3) -0.0016(19) 0.008(2) -0.0025(18)
C5 0.019(3) 0.020(3) 0.020(3) 0.000(2) 0.008(2) -0.004(2)
C6 0.013(2) 0.015(2) 0.015(2) -0.0011(18) 0.0028(19) -0.0020(18)
C7 0.011(2) 0.016(2) 0.013(2) 0.0006(18) -0.0021(18) 0.0011(18)
C8 0.016(2) 0.020(2) 0.016(2) 0.002(2) 0.007(2) -0.001(2)
C9 0.018(3) 0.014(2) 0.018(3) -0.0049(19) 0.002(2) 0.0016(19)
C10 0.025(3) 0.017(2) 0.016(3) -0.004(2) 0.007(2) 0.003(2)
C11 0.030(3) 0.016(3) 0.028(3) -0.004(2) 0.005(3) 0.003(2)
C12 0.022(3) 0.020(3) 0.024(3) -0.005(2) 0.007(2) -0.004(2)
C13 0.014(2) 0.017(2) 0.014(2) 0.0017(19) 0.0055(19) -0.0006(18)
C14 0.032(3) 0.019(3) 0.016(3) -0.002(2) 0.009(2) -0.002(2)
C15 0.021(3) 0.019(2) 0.018(3) 0.003(2) 0.004(2) -0.003(2)
C16 0.022(3) 0.021(3) 0.023(3) 0.002(2) 0.008(2) -0.001(2)
C17 0.019(3) 0.012(2) 0.022(3) 0.002(2) 0.008(2) -0.0005(19)
C18 0.020(3) 0.016(2) 0.026(3) -0.001(2) 0.002(2) -0.003(2)
C19 0.032(3) 0.015(2) 0.025(3) 0.005(2) 0.008(3) 0.001(2)
C20 0.027(3) 0.016(2) 0.024(3) 0.000(2) 0.009(2) 0.002(2)
C21 0.017(2) 0.018(2) 0.019(3) 0.002(2) 0.000(2) 0.003(2)
C22 0.020(3) 0.020(3) 0.019(3) -0.003(2) -0.001(2) 0.001(2)
C23 0.021(3) 0.024(3) 0.027(3) 0.000(2) -0.003(2) 0.004(2)
C24 0.022(3) 0.023(3) 0.021(3) 0.005(2) 0.000(2) 0.005(2)
N1 0.021(2) 0.0110(19) 0.014(2) 0.0000(16) 0.0046(18) 0.0021(16)
O1 0.0156(17) 0.0138(16) 0.0162(18) -0.0011(14) 0.0028(14) 0.0006(13)
O2 0.032(2) 0.023(2) 0.022(2) -0.0059(16) 0.0045(17) 0.0074(17)
C25 0.016(2) 0.015(2) 0.021(3) 0.002(2) 0.007(2) 0.0028(19)
C26 0.015(2) 0.014(2) 0.018(2) 0.005(2) 0.0104(18) 0.004(2)
C27 0.017(3) 0.021(2) 0.024(3) -0.002(2) 0.001(2) -0.002(2)
C28 0.015(3) 0.023(3) 0.038(3) 0.005(2) 0.001(2) -0.001(2)
C29 0.016(3) 0.025(3) 0.042(4) 0.008(3) 0.015(3) 0.007(2)
C30 0.025(3) 0.021(3) 0.026(3) 0.000(2) 0.017(2) 0.008(2)

loop_
_atom_type_symbol
_atom_type_description
_atom_type_scat_dispersion_real
_atom_type_scat_dispersion_imag
_atom_type_scat_source
C C 0.0033 0.0016 'International Tables Vol C Tables 4.2.6.8 and 6.1.1.4'
H H 0.0000 0.0000 'International Tables Vol C Tables 4.2.6.8 and 6.1.1.4'
N N 0.0061 0.0033 'International Tables Vol C Tables 4.2.6.8 and 6.1.1.4'
O O 0.0106 0.0060 'International Tables Vol C Tables 4.2.6.8 and 6.1.1.4'
P P 0.1023 0.0942 'International Tables Vol C Tables 4.2.6.8 and 6.1.1.4'
Ir Ir -1.4442 7.9887 'International Tables Vol C Tables 4.2.6.8 and 6.1.1.4'

loop_
_geom_angle_atom_site_label_1
_geom_angle_atom_site_label_2
_geom_angle_atom_site_label_3
_geom_angle
C26 Ir1 C1 174.49(18)
C26 Ir1 O1 76.11(17)
C1 Ir1 O1 98.40(15)
C26 Ir1 P1 101.16(13)
C1 Ir1 P1 79.87(14)
O1 Ir1 P1 98.00(9)
C26 Ir1 P2 98.56(13)
C1 Ir1 P2 81.54(14)
O1 Ir1 P2 97.16(9)
P1 Ir1 P2 157.50(5)
C26 Ir1 H1 102.9(18)
C1 Ir1 H1 82.6(18)
O1 Ir1 H1 178.7(19)
P1 Ir1 H1 81.3(18)
P2 Ir1 H1 83.8(18)
C7 P1 C13 102.8(2)
C7 P1 C9 105.1(2)
C13 P1 C9 109.5(2)
C7 P1 Ir1 103.17(15)
C13 P1 Ir1 122.68(16)
C9 P1 Ir1 111.52(17)
C8 P2 C21 103.8(2)
C8 P2 C17 102.6(2)
C21 P2 C17 109.9(2)
C8 P2 Ir1 102.15(16)
C21 P2 Ir1 116.92(17)
C17 P2 Ir1 118.86(17)
C2 C1 C6 117.3(4)
C2 C1 Ir1 121.4(4)
C6 C1 Ir1 121.3(3)
C3 C2 C1 120.6(5)
C3 C2 C7 120.4(4)
C1 C2 C7 118.9(4)
C4 C3 C2 120.5(5)
C4 C3 H3 119.8
C2 C3 H3 119.8
C5 C4 C3 119.4(5)
C5 C4 H4 120.3
C3 C4 H4 120.3
C4 C5 C6 120.6(5)
C4 C5 H5 119.7
C6 C5 H5 119.7
C5 C6 C1 121.1(5)
C5 C6 C8 120.7(5)
C1 C6 C8 118.1(4)
C2 C7 P1 108.2(3)
C2 C7 H7A 110.1
P1 C7 H7A 110.1
C2 C7 H7B 110.1
P1 C7 H7B 110.1
H7A C7 H7B 108.4
C6 C8 P2 108.8(3)
C6 C8 H8A 109.9
P2 C8 H8A 109.9
C6 C8 H8B 109.9
P2 C8 H8B 109.9
H8A C8 H8B 108.3
C11 C9 C12 109.0(4)
C11 C9 C10 106.5(4)
C12 C9 C10 108.0(4)
C11 C9 P1 113.9(4)
C12 C9 P1 110.0(3)
C10 C9 P1 109.2(3)
C9 C10 H10A 109.5
C9 C10 H10B 109.5
H10A C10 H10B 109.5
C9 C10 H10C 109.5
H10A C10 H10C 109.5
H10B C10 H10C 109.5
C9 C11 H11A 109.5
C9 C11 H11B 109.5
H11A C11 H11B 109.5
C9 C11 H11C 109.5
H11A C11 H11C 109.5
H11B C11 H11C 109.5
C9 C12 H12A 109.5
C9 C12 H12B 109.5
H12A C12 H12B 109.5
C9 C12 H12C 109.5
H12A C12 H12C 109.5
H12B C12 H12C 109.5
C14 C13 C16 107.9(4)
C14 C13 C15 106.8(4)
C16 C13 C15 109.9(4)
C14 C13 P1 107.2(3)
C16 C13 P1 111.2(4)
C15 C13 P1 113.6(3)
C13 C14 H14A 109.5
C13 C14 H14B 109.5
H14A C14 H14B 109.5
C13 C14 H14C 109.5
H14A C14 H14C 109.5
H14B C14 H14C 109.5
C13 C15 H15A 109.5
C13 C15 H15B 109.5
H15A C15 H15B 109.5
C13 C15 H15C 109.5
H15A C15 H15C 109.5
H15B C15 H15C 109.5
C13 C16 H16A 109.5
C13 C16 H16B 109.5
H16A C16 H16B 109.5
C13 C16 H16C 109.5
H16A C16 H16C 109.5
H16B C16 H16C 109.5
C19 C17 C18 107.7(4)
C19 C17 C20 108.0(4)
C18 C17 C20 107.5(4)
C19 C17 P2 114.6(4)
C18 C17 P2 106.3(3)
C20 C17 P2 112.4(3)
C17 C18 H18A 109.5
C17 C18 H18B 109.5
H18A C18 H18B 109.5
C17 C18 H18C 109.5
H18A C18 H18C 109.5
H18B C18 H18C 109.5
C17 C19 H19A 109.5
C17 C19 H19B 109.5
H19A C19 H19B 109.5
C17 C19 H19C 109.5
H19A C19 H19C 109.5
H19B C19 H19C 109.5
C17 C20 H20A 109.5
C17 C20 H20B 109.5
H20A C20 H20B 109.5
C17 C20 H20C 109.5
H20A C20 H20C 109.5
H20B C20 H20C 109.5
C23 C21 C24 109.5(4)
C23 C21 C22 107.9(4)
C24 C21 C22 106.6(4)
C23 C21 P2 111.3(4)
C24 C21 P2 113.1(4)
C22 C21 P2 108.2(3)
C21 C22 H22A 109.5
C21 C22 H22B 109.5
H22A C22 H22B 109.5
C21 C22 H22C 109.5
H22A C22 H22C 109.5
H22B C22 H22C 109.5
C21 C23 H23A 109.5
C21 C23 H23B 109.5
H23A C23 H23B 109.5
C21 C23 H23C 109.5
H23A C23 H23C 109.5
H23B C23 H23C 109.5
C21 C24 H24A 109.5
C21 C24 H24B 109.5
H24A C24 H24B 109.5
C21 C24 H24C 109.5
H24A C24 H24C 109.5
H24B C24 H24C 109.5
O2 N1 O1 120.7(4)
O2 N1 C25 121.7(4)
O1 N1 C25 117.5(4)
N1 O1 Ir1 114.2(3)
C26 C25 C30 127.4(5)
C26 C25 N1 115.3(4)
C30 C25 N1 117.3(5)
C25 C26 C27 112.0(4)
C25 C26 Ir1 116.3(4)
C27 C26 Ir1 131.6(4)
C28 C27 C26 122.8(5)
C28 C27 H27 118.6
C26 C27 H27 118.6
C27 C28 C29 121.6(5)
C27 C28 H28 119.2
C29 C28 H28 119.2
C30 C29 C28 119.2(5)
C30 C29 H29 120.4
C28 C29 H29 120.4
C29 C30 C25 116.9(5)
C29 C30 H30 121.6
C25 C30 H30 121.6

loop_
_geom_bond_atom_site_label_1
_geom_bond_atom_site_label_2
_geom_bond_distance
Ir1 C26 2.053(5)
Ir1 C1 2.100(5)
Ir1 O1 2.223(3)
Ir1 P1 2.3153(13)
Ir1 P2 2.3213(13)
Ir1 H1 1.594(10)
P1 C7 1.838(5)
P1 C13 1.885(5)
P1 C9 1.886(5)
P2 C8 1.841(5)
P2 C21 1.884(5)
P2 C17 1.889(5)
C1 C2 1.404(7)
C1 C6 1.409(7)
C2 C3 1.394(7)
C2 C7 1.509(7)
C3 C4 1.395(8)
C3 H3 0.9500
C4 C5 1.369(7)
C4 H4 0.9500
C5 C6 1.391(7)
C5 H5 0.9500
C6 C8 1.510(7)
C7 H7A 0.9900
C7 H7B 0.9900
C8 H8A 0.9900
C8 H8B 0.9900
C9 C11 1.541(7)
C9 C12 1.547(7)
C9 C10 1.548(7)
C10 H10A 0.9800
C10 H10B 0.9800
C10 H10C 0.9800
C11 H11A 0.9800
C11 H11B 0.9800
C11 H11C 0.9800
C12 H12A 0.9800
C12 H12B 0.9800
C12 H12C 0.9800
C13 C14 1.522(7)
C13 C16 1.531(7)
C13 C15 1.534(7)
C14 H14A 0.9800
C14 H14B 0.9800
C14 H14C 0.9800
C15 H15A 0.9800
C15 H15B 0.9800
C15 H15C 0.9800
C16 H16A 0.9800
C16 H16B 0.9800
C16 H16C 0.9800
C17 C19 1.535(7)
C17 C18 1.535(7)
C17 C20 1.541(7)
C18 H18A 0.9800
C18 H18B 0.9800
C18 H18C 0.9800
C19 H19A 0.9800
C19 H19B 0.9800
C19 H19C 0.9800
C20 H20A 0.9800
C20 H20B 0.9800
C20 H20C 0.9800
C21 C23 1.529(7)
C21 C24 1.538(7)
C21 C22 1.542(7)
C22 H22A 0.9800
C22 H22B 0.9800
C22 H22C 0.9800
C23 H23A 0.9800
C23 H23B 0.9800
C23 H23C 0.9800
C24 H24A 0.9800
C24 H24B 0.9800
C24 H24C 0.9800
N1 O2 1.226(5)
N1 O1 1.270(5)
N1 C25 1.452(6)
C25 C26 1.393(7)
C25 C30 1.398(7)
C26 C27 1.414(7)
C27 C28 1.371(8)
C27 H27 0.9500
C28 C29 1.391(9)
C28 H28 0.9500
C29 C30 1.372(8)
C29 H29 0.9500
C30 H30 0.9500

loop_
_geom_torsion_atom_site_label_1
_geom_torsion_atom_site_label_2
_geom_torsion_atom_site_label_3
_geom_torsion_atom_site_label_4
_geom_torsion
C26 Ir1 P1 C7 150.7(2)
C1 Ir1 P1 C7 -23.7(2)
O1 Ir1 P1 C7 73.42(18)
P2 Ir1 P1 C7 -58.5(2)
C26 Ir1 P1 C13 35.9(2)
C1 Ir1 P1 C13 -138.6(2)
O1 Ir1 P1 C13 -41.4(2)
P2 Ir1 P1 C13 -173.3(2)
C26 Ir1 P1 C9 -96.9(2)
C1 Ir1 P1 C9 88.6(2)
O1 Ir1 P1 C9 -174.2(2)
P2 Ir1 P1 C9 53.9(2)
C26 Ir1 P2 C8 166.0(2)
C1 Ir1 P2 C8 -19.6(2)
O1 Ir1 P2 C8 -117.09(19)
P1 Ir1 P2 C8 15.0(2)
C26 Ir1 P2 C21 53.5(2)
C1 Ir1 P2 C21 -132.1(2)
O1 Ir1 P2 C21 130.4(2)
P1 Ir1 P2 C21 -97.5(2)
C26 Ir1 P2 C17 -82.1(2)
C1 Ir1 P2 C17 92.3(2)
O1 Ir1 P2 C17 -5.2(2)
P1 Ir1 P2 C17 126.9(2)
C26 Ir1 C1 C2 -81(2)
O1 Ir1 C1 C2 -76.6(4)
P1 Ir1 C1 C2 20.1(4)
P2 Ir1 C1 C2 -172.6(4)
C26 Ir1 C1 C6 100.8(19)
O1 Ir1 C1 C6 105.4(4)
P1 Ir1 C1 C6 -157.9(4)
P2 Ir1 C1 C6 9.3(4)
C6 C1 C2 C3 -6.6(7)
Ir1 C1 C2 C3 175.2(4)
C6 C1 C2 C7 171.6(4)
Ir1 C1 C2 C7 -6.5(6)
C1 C2 C3 C4 1.2(8)
C7 C2 C3 C4 -177.1(5)
C2 C3 C4 C5 3.9(8)
C3 C4 C5 C6 -3.2(8)
C4 C5 C6 C1 -2.5(8)
C4 C5 C6 C8 174.1(5)
C2 C1 C6 C5 7.4(7)
Ir1 C1 C6 C5 -174.5(4)
C2 C1 C6 C8 -169.4(4)
Ir1 C1 C6 C8 8.8(6)
C3 C2 C7 P1 162.0(4)
C1 C2 C7 P1 -16.2(5)
C13 P1 C7 C2 156.1(3)
C9 P1 C7 C2 -89.3(4)
Ir1 P1 C7 C2 27.7(3)
C5 C6 C8 P2 156.8(4)
C1 C6 C8 P2 -26.4(5)
C21 P2 C8 C6 151.2(3)
C17 P2 C8 C6 -94.4(4)
Ir1 P2 C8 C6 29.2(4)
C7 P1 C9 C11 -69.3(4)
C13 P1 C9 C11 40.5(4)
Ir1 P1 C9 C11 179.6(3)
C7 P1 C9 C12 168.0(3)
C13 P1 C9 C12 -82.2(4)
Ir1 P1 C9 C12 56.9(4)
C7 P1 C9 C10 49.7(4)
C13 P1 C9 C10 159.5(3)
Ir1 P1 C9 C10 -61.4(4)
C7 P1 C13 C14 -75.2(4)
C9 P1 C13 C14 173.4(3)
Ir1 P1 C13 C14 39.8(4)
C7 P1 C13 C16 167.0(3)
C9 P1 C13 C16 55.7(4)
Ir1 P1 C13 C16 -77.9(4)
C7 P1 C13 C15 42.4(4)
C9 P1 C13 C15 -68.9(4)
Ir1 P1 C13 C15 157.4(3)
C8 P2 C17 C19 -64.5(4)
C21 P2 C17 C19 45.4(4)
Ir1 P2 C17 C19 -176.2(3)
C8 P2 C17 C18 54.4(4)
C21 P2 C17 C18 164.2(3)
Ir1 P2 C17 C18 -57.3(4)
C8 P2 C17 C20 171.7(4)
C21 P2 C17 C20 -78.4(4)
Ir1 P2 C17 C20 60.1(4)
C8 P2 C21 C23 163.3(4)
C17 P2 C21 C23 54.3(4)
Ir1 P2 C21 C23 -85.1(4)
C8 P2 C21 C24 39.5(4)
C17 P2 C21 C24 -69.5(4)
Ir1 P2 C21 C24 151.1(3)
C8 P2 C21 C22 -78.3(4)
C17 P2 C21 C22 172.6(3)
Ir1 P2 C21 C22 33.3(4)
O2 N1 O1 Ir1 -179.2(3)
C25 N1 O1 Ir1 -0.5(5)
C26 Ir1 O1 N1 3.6(3)
C1 Ir1 O1 N1 -176.0(3)
P1 Ir1 O1 N1 103.2(3)
P2 Ir1 O1 N1 -93.5(3)
O2 N1 C25 C26 173.9(4)
O1 N1 C25 C26 -4.7(6)
O2 N1 C25 C30 -5.5(7)
O1 N1 C25 C30 175.8(4)
C30 C25 C26 C27 4.4(8)
N1 C25 C26 C27 -175.0(4)
C30 C25 C26 Ir1 -172.7(4)
N1 C25 C26 Ir1 7.9(6)
C1 Ir1 C26 C25 -1(2)
O1 Ir1 C26 C25 -6.1(3)
P1 Ir1 C26 C25 -101.7(4)
P2 Ir1 C26 C25 89.2(4)
C1 Ir1 C26 C27 -177.8(17)
O1 Ir1 C26 C27 177.5(5)
P1 Ir1 C26 C27 81.9(5)
P2 Ir1 C26 C27 -87.2(5)
C25 C26 C27 C28 -2.8(8)
Ir1 C26 C27 C28 173.7(4)
C26 C27 C28 C29 -1.3(9)
C27 C28 C29 C30 4.4(9)
C28 C29 C30 C25 -2.9(8)
C26 C25 C30 C29 -1.7(8)
N1 C25 C30 C29 177.7(5)
